data_4302731
loop_
_publ_author_name
'Stuart D. Robertson'
'Tristram Chivers'
'Heikki M. Tuononen'

_publ_contact_author_address
;
Department of Chemistry
University of Calgary, Calgary, Alberta 
T2N 1N4, Canada
;
_publ_contact_author_name 'Prof. T. Chivers'
_publ_section_title
;
Experimental and Theoretical Investigations of the Contact Ion Pairs Formed
by Reactions of the Anions [(EPR2)2N]- (R =iPr,tBu; E = S, Se) with the
Cations [(TePR2)2N]+ (R =iPr,tBu)
;
_journal_name_full 'Inorganic Chemistry'
_journal_page_first 6755
_journal_page_last 6762
_journal_paper_doi 10.1021/ic900703e
_journal_volume 48
_journal_year 2009
_chemical_formula_moiety 'C24 H56 N2 P4 S2 Te2'
_chemical_formula_sum 'C24 H56 N2 P4 S2 Te2'
_chemical_formula_weight 815.91
_chemical_name_systematic
; 
 ? 
;
_space_group_IT_number 14
_symmetry_cell_setting monoclinic
_symmetry_space_group_name_Hall '-P 2yn'
_symmetry_space_group_name_H-M 'P 1 21/n 1'
_atom_sites_solution_hydrogens geom
_atom_sites_solution_primary Patterson
_atom_sites_solution_secondary difmap
_audit_creation_method SHELXL-97
_cell_angle_alpha 90.00
_cell_angle_beta 93.521(1)
_cell_angle_gamma 90.00
_cell_formula_units_Z 4
_cell_length_a 8.2161(2)
_cell_length_b 22.9175(5)
_cell_length_c 19.1012(4)
_cell_measurement_reflns_used 16330
_cell_measurement_temperature 173(2)
_cell_measurement_theta_max 27.48
_cell_measurement_theta_min 1.00
_cell_volume 3589.82(14)
_computing_cell_refinement 'Nonius DENZO'
_computing_data_collection 'Nonius COLLECT'
_computing_data_reduction 'Nonius DENZO'
_computing_molecular_graphics 'Bruker SHELXTL'
_computing_publication_material 'Bruker SHELXTL'
_computing_structure_refinement 'SHELXL-97 (Sheldrick, 1997)'
_computing_structure_solution 'SHELXS-97 (Sheldrick, 1990)'
_diffrn_ambient_temperature 173(2)
_diffrn_measured_fraction_theta_full 0.996
_diffrn_measured_fraction_theta_max 0.996
_diffrn_measurement_device_type 'Nonius KappaCCD'
_diffrn_measurement_method 'phi\omega scans'
_diffrn_radiation_monochromator graphite
_diffrn_radiation_source 'fine-focus sealed tube'
_diffrn_radiation_type MoK\a
_diffrn_radiation_wavelength 0.71073
_diffrn_reflns_av_R_equivalents 0.0745
_diffrn_reflns_av_sigmaI/netI 0.0795
_diffrn_reflns_limit_h_max 10
_diffrn_reflns_limit_h_min -10
_diffrn_reflns_limit_k_max 29
_diffrn_reflns_limit_k_min -27
_diffrn_reflns_limit_l_max 24
_diffrn_reflns_limit_l_min -24
_diffrn_reflns_number 29017
_diffrn_reflns_theta_full 27.50
_diffrn_reflns_theta_max 27.50
_diffrn_reflns_theta_min 1.39
_exptl_absorpt_coefficient_mu 1.936
_exptl_absorpt_correction_T_max 0.925
_exptl_absorpt_correction_T_min 0.815
_exptl_absorpt_correction_type multi-scan
_exptl_absorpt_process_details
;
multi-scan from symmetry-related measurements 
 Sortav (Blessing 1995)
;
_exptl_crystal_colour orange
_exptl_crystal_density_diffrn 1.510
_exptl_crystal_density_method 'not measured'
_exptl_crystal_description rod
_exptl_crystal_F_000 1640
_exptl_crystal_size_max 0.16
_exptl_crystal_size_mid 0.04
_exptl_crystal_size_min 0.04
_refine_diff_density_max 0.756
_refine_diff_density_min -1.139
_refine_diff_density_rms 0.195
_refine_ls_extinction_method none
_refine_ls_goodness_of_fit_ref 1.022
_refine_ls_hydrogen_treatment constr
_refine_ls_matrix_type full
_refine_ls_number_parameters 323
_refine_ls_number_reflns 8236
_refine_ls_number_restraints 0
_refine_ls_restrained_S_all 1.022
_refine_ls_R_factor_all 0.0882
_refine_ls_R_factor_gt 0.0436
_refine_ls_shift/su_max 0.002
_refine_ls_shift/su_mean 0.000
_refine_ls_structure_factor_coef Fsqd
_refine_ls_weighting_details 'calc w=1/[\s^2^(Fo^2^)+(0.0377P)^2^+0.6436P] where P=(Fo^2^+2Fc^2^)/3'
_refine_ls_weighting_scheme calc
_refine_ls_wR_factor_gt 0.0812
_refine_ls_wR_factor_ref 0.0951
_reflns_number_gt 5440
_reflns_number_total 8236
_reflns_threshold_expression >2sigma(I)
_cod_data_source_file ic900703e_si_001_4.cif
_cod_data_source_block 7c
_cod_depositor_comments
;
The following automatic conversions were performed:
'_symmetry_cell_setting' value 'Monoclinic' changed to 'monoclinic'
according to '/home/saulius/struct/CIF-dictionaries/cif_core.dic'
dictionary named 'cif_core.dic' version 2.4.1 from 2010-06-29.

Automatic conversion script
Id: cif_fix_enum 1527 2010-12-29 10:47:43Z saulius 
;
_cod_database_code 4302731

loop_
_symmetry_equiv_pos_as_xyz
'x, y, z'
'-x+1/2, y+1/2, -z+1/2'
'-x, -y, -z'
'x-1/2, -y-1/2, z-1/2'

loop_
_atom_site_label
_atom_site_type_symbol
_atom_site_fract_x
_atom_site_fract_y
_atom_site_fract_z
_atom_site_U_iso_or_equiv
_atom_site_adp_type
_atom_site_occupancy
_atom_site_symmetry_multiplicity
_atom_site_calc_flag
_atom_site_refinement_flags
_atom_site_disorder_assembly
_atom_site_disorder_group
Te1 Te 0.65747(3) 0.864248(11) 0.834414(14) 0.02337(9) Uani 1 1 d . . .
Te2 Te 0.60168(4) 0.869277(12) 0.681038(14) 0.02736(9) Uani 1 1 d . . .
P1 P 0.76241(13) 0.96614(4) 0.82303(5) 0.0189(2) Uani 1 1 d . . .
P2 P 0.81327(13) 0.94354(5) 0.67605(5) 0.0198(2) Uani 1 1 d . . .
N1 N 0.8354(4) 0.97812(14) 0.74888(16) 0.0210(8) Uani 1 1 d . . .
C10 C 0.9225(5) 0.97942(18) 0.8919(2) 0.0236(10) Uani 1 1 d . . .
H10A H 0.8739 0.9747 0.9383 0.028 Uiso 1 1 calc R . .
C11 C 0.9861(6) 1.04233(19) 0.8869(2) 0.0358(12) Uani 1 1 d . . .
H11A H 1.0731 1.0488 0.9236 0.054 Uiso 1 1 calc R . .
H11B H 0.8967 1.0698 0.8933 0.054 Uiso 1 1 calc R . .
H11C H 1.0291 1.0485 0.8408 0.054 Uiso 1 1 calc R . .
C12 C 1.0648(6) 0.9367(2) 0.8890(3) 0.0390(12) Uani 1 1 d . . .
H12A H 1.1417 0.9430 0.9295 0.058 Uiso 1 1 calc R . .
H12B H 1.1205 0.9431 0.8457 0.058 Uiso 1 1 calc R . .
H12C H 1.0235 0.8966 0.8898 0.058 Uiso 1 1 calc R . .
C20 C 0.5964(5) 1.01712(19) 0.8395(2) 0.0282(10) Uani 1 1 d . . .
H20A H 0.6357 1.0574 0.8295 0.034 Uiso 1 1 calc R . .
C21 C 0.4462(6) 1.0062(2) 0.7924(3) 0.0414(13) Uani 1 1 d . . .
H21A H 0.3702 1.0389 0.7961 0.062 Uiso 1 1 calc R . .
H21B H 0.3938 0.9701 0.8066 0.062 Uiso 1 1 calc R . .
H21C H 0.4767 1.0027 0.7438 0.062 Uiso 1 1 calc R . .
C22 C 0.5516(7) 1.0158(2) 0.9163(2) 0.0414(13) Uani 1 1 d . . .
H22A H 0.4582 1.0416 0.9222 0.062 Uiso 1 1 calc R . .
H22B H 0.6448 1.0292 0.9466 0.062 Uiso 1 1 calc R . .
H22C H 0.5231 0.9759 0.9292 0.062 Uiso 1 1 calc R . .
C30 C 0.7564(5) 0.99431(18) 0.6055(2) 0.0258(10) Uani 1 1 d . . .
H30A H 0.8497 1.0219 0.6020 0.031 Uiso 1 1 calc R . .
C31 C 0.6077(5) 1.03082(19) 0.6195(2) 0.0312(11) Uani 1 1 d . . .
H31A H 0.5899 1.0599 0.5822 0.047 Uiso 1 1 calc R . .
H31B H 0.6254 1.0506 0.6648 0.047 Uiso 1 1 calc R . .
H31C H 0.5118 1.0055 0.6205 0.047 Uiso 1 1 calc R . .
C32 C 0.7323(6) 0.9634(2) 0.5347(2) 0.0396(12) Uani 1 1 d . . .
H32A H 0.7125 0.9924 0.4975 0.059 Uiso 1 1 calc R . .
H32B H 0.6386 0.9370 0.5353 0.059 Uiso 1 1 calc R . .
H32C H 0.8304 0.9409 0.5258 0.059 Uiso 1 1 calc R . .
C40 C 1.0046(5) 0.91088(19) 0.6528(2) 0.0274(10) Uani 1 1 d . . .
H40A H 0.9840 0.8904 0.6069 0.033 Uiso 1 1 calc R . .
C41 C 1.0662(6) 0.8655(2) 0.7069(3) 0.0370(12) Uani 1 1 d . . .
H41A H 1.1604 0.8450 0.6896 0.056 Uiso 1 1 calc R . .
H41B H 0.9792 0.8373 0.7145 0.056 Uiso 1 1 calc R . .
H41C H 1.0984 0.8850 0.7512 0.056 Uiso 1 1 calc R . .
C42 C 1.1327(6) 0.9580(2) 0.6431(3) 0.0493(14) Uani 1 1 d . . .
H42A H 1.2366 0.9395 0.6334 0.074 Uiso 1 1 calc R . .
H42B H 1.1470 0.9814 0.6860 0.074 Uiso 1 1 calc R . .
H42C H 1.0968 0.9832 0.6037 0.074 Uiso 1 1 calc R . .
S1 S 0.73330(15) 0.87154(5) 0.97834(5) 0.0299(3) Uani 1 1 d . . .
S2 S 0.58246(15) 0.63038(5) 0.95721(6) 0.0315(3) Uani 1 1 d . . .
P3 P 0.62841(14) 0.79300(5) 0.99785(5) 0.0228(3) Uani 1 1 d . . .
P4 P 0.51259(13) 0.69824(5) 0.89925(6) 0.0224(2) Uani 1 1 d . . .
N2 N 0.5684(4) 0.76189(14) 0.92680(17) 0.0226(8) Uani 1 1 d . . .
C50 C 0.7788(6) 0.75144(19) 1.0515(2) 0.0306(11) Uani 1 1 d . . .
H50A H 0.7265 0.7139 1.0646 0.037 Uiso 1 1 calc R . .
C51 C 0.8335(7) 0.7833(2) 1.1196(2) 0.0453(13) Uani 1 1 d . . .
H51A H 0.9161 0.7598 1.1460 0.068 Uiso 1 1 calc R . .
H51B H 0.7395 0.7890 1.1480 0.068 Uiso 1 1 calc R . .
H51C H 0.8800 0.8213 1.1084 0.068 Uiso 1 1 calc R . .
C52 C 0.9247(6) 0.7363(2) 1.0087(3) 0.0427(13) Uani 1 1 d . . .
H52A H 1.0043 0.7138 1.0379 0.064 Uiso 1 1 calc R . .
H52B H 0.9757 0.7724 0.9933 0.064 Uiso 1 1 calc R . .
H52C H 0.8876 0.7132 0.9677 0.064 Uiso 1 1 calc R . .
C60 C 0.4605(6) 0.8091(2) 1.0537(2) 0.0349(11) Uani 1 1 d . . .
H60A H 0.5024 0.8368 1.0911 0.042 Uiso 1 1 calc R . .
C61 C 0.3224(6) 0.8403(2) 1.0094(3) 0.0410(13) Uani 1 1 d . . .
H61A H 0.2372 0.8526 1.0400 0.062 Uiso 1 1 calc R . .
H61B H 0.2759 0.8135 0.9736 0.062 Uiso 1 1 calc R . .
H61C H 0.3667 0.8747 0.9867 0.062 Uiso 1 1 calc R . .
C62 C 0.3973(6) 0.7549(2) 1.0899(3) 0.0477(14) Uani 1 1 d . . .
H62A H 0.2988 0.7648 1.1137 0.072 Uiso 1 1 calc R . .
H62B H 0.4812 0.7405 1.1243 0.072 Uiso 1 1 calc R . .
H62C H 0.3716 0.7245 1.0548 0.072 Uiso 1 1 calc R . .
C70 C 0.5879(5) 0.69522(19) 0.8106(2) 0.0272(10) Uani 1 1 d . . .
H70A H 0.5433 0.7299 0.7841 0.033 Uiso 1 1 calc R . .
C71 C 0.7738(6) 0.7002(2) 0.8149(3) 0.0404(12) Uani 1 1 d . . .
H71A H 0.8119 0.7049 0.7676 0.061 Uiso 1 1 calc R . .
H71B H 0.8215 0.6647 0.8363 0.061 Uiso 1 1 calc R . .
H71C H 0.8071 0.7341 0.8436 0.061 Uiso 1 1 calc R . .
C72 C 0.5336(7) 0.6410(2) 0.7697(3) 0.0442(13) Uani 1 1 d . . .
H72A H 0.5870 0.6399 0.7252 0.066 Uiso 1 1 calc R . .
H72B H 0.4150 0.6420 0.7602 0.066 Uiso 1 1 calc R . .
H72C H 0.5637 0.6061 0.7972 0.066 Uiso 1 1 calc R . .
C80 C 0.2889(5) 0.70179(19) 0.8883(3) 0.0328(11) Uani 1 1 d . . .
H80A H 0.2523 0.7145 0.9349 0.039 Uiso 1 1 calc R . .
C81 C 0.2027(7) 0.6432(2) 0.8729(3) 0.0521(15) Uani 1 1 d . . .
H81A H 0.0869 0.6468 0.8817 0.078 Uiso 1 1 calc R . .
H81B H 0.2526 0.6129 0.9034 0.078 Uiso 1 1 calc R . .
H81C H 0.2138 0.6325 0.8237 0.078 Uiso 1 1 calc R . .
C82 C 0.2284(6) 0.7492(2) 0.8364(3) 0.0435(13) Uani 1 1 d . . .
H82A H 0.1134 0.7576 0.8429 0.065 Uiso 1 1 calc R . .
H82B H 0.2403 0.7357 0.7884 0.065 Uiso 1 1 calc R . .
H82C H 0.2930 0.7848 0.8448 0.065 Uiso 1 1 calc R . .

loop_
_atom_site_aniso_label
_atom_site_aniso_U_11
_atom_site_aniso_U_22
_atom_site_aniso_U_33
_atom_site_aniso_U_23
_atom_site_aniso_U_13
_atom_site_aniso_U_12
Te1 0.02859(17) 0.01936(15) 0.02203(16) 0.00101(11) 0.00052(12) -0.00696(12)
Te2 0.03136(18) 0.02767(17) 0.02262(16) -0.00300(12) -0.00177(13) -0.00916(13)
P1 0.0220(6) 0.0167(5) 0.0180(5) -0.0004(4) 0.0013(5) -0.0034(5)
P2 0.0205(5) 0.0215(6) 0.0174(5) -0.0011(4) 0.0015(4) -0.0001(5)
N1 0.0205(19) 0.0231(19) 0.0194(18) 0.0011(14) 0.0018(15) -0.0067(15)
C10 0.026(2) 0.025(2) 0.019(2) 0.0008(18) -0.0019(19) -0.011(2)
C11 0.044(3) 0.030(3) 0.032(3) -0.002(2) -0.004(2) -0.016(2)
C12 0.034(3) 0.037(3) 0.044(3) 0.006(2) -0.014(2) 0.000(2)
C20 0.034(3) 0.023(2) 0.029(2) -0.0015(19) 0.009(2) 0.004(2)
C21 0.030(3) 0.056(3) 0.039(3) 0.001(2) 0.007(2) 0.013(2)
C22 0.057(3) 0.036(3) 0.033(3) -0.003(2) 0.018(3) 0.010(3)
C30 0.027(2) 0.031(2) 0.020(2) 0.0060(18) 0.0018(19) 0.000(2)
C31 0.034(3) 0.033(3) 0.026(2) 0.006(2) -0.001(2) 0.006(2)
C32 0.046(3) 0.053(3) 0.020(2) 0.006(2) 0.000(2) 0.015(3)
C40 0.025(2) 0.032(2) 0.025(2) -0.0019(19) 0.0022(19) 0.008(2)
C41 0.033(3) 0.040(3) 0.038(3) -0.002(2) -0.001(2) 0.013(2)
C42 0.023(3) 0.059(4) 0.067(4) 0.015(3) 0.007(3) 0.002(3)
S1 0.0476(7) 0.0226(6) 0.0194(6) -0.0003(4) 0.0016(5) -0.0191(5)
S2 0.0382(7) 0.0215(6) 0.0348(7) 0.0041(5) 0.0021(5) 0.0012(5)
P3 0.0256(6) 0.0227(6) 0.0200(6) 0.0018(4) 0.0020(5) -0.0017(5)
P4 0.0228(6) 0.0183(5) 0.0260(6) 0.0012(4) 0.0008(5) -0.0014(5)
N2 0.028(2) 0.0198(18) 0.0203(18) 0.0010(14) 0.0016(16) -0.0041(16)
C50 0.036(3) 0.030(3) 0.026(2) 0.0026(19) -0.005(2) 0.002(2)
C51 0.058(4) 0.044(3) 0.032(3) 0.004(2) -0.017(3) 0.006(3)
C52 0.028(3) 0.054(3) 0.045(3) -0.003(3) -0.007(2) 0.007(3)
C60 0.043(3) 0.028(2) 0.035(3) -0.001(2) 0.011(2) 0.001(2)
C61 0.037(3) 0.035(3) 0.051(3) -0.009(2) 0.004(3) 0.007(2)
C62 0.054(3) 0.046(3) 0.045(3) 0.004(3) 0.023(3) -0.009(3)
C70 0.033(3) 0.025(2) 0.023(2) -0.0030(18) -0.005(2) 0.001(2)
C71 0.038(3) 0.045(3) 0.039(3) -0.002(2) 0.012(2) 0.006(2)
C72 0.062(4) 0.033(3) 0.037(3) -0.008(2) -0.007(3) -0.001(3)
C80 0.028(2) 0.027(2) 0.043(3) 0.003(2) -0.001(2) -0.003(2)
C81 0.035(3) 0.041(3) 0.078(4) 0.008(3) -0.012(3) -0.019(3)
C82 0.028(3) 0.038(3) 0.062(4) 0.009(3) -0.010(3) 0.000(2)

loop_
_atom_type_symbol
_atom_type_description
_atom_type_scat_dispersion_real
_atom_type_scat_dispersion_imag
_atom_type_scat_source
C C 0.0033 0.0016 'International Tables Vol C Tables 4.2.6.8 and 6.1.1.4'
H H 0.0000 0.0000 'International Tables Vol C Tables 4.2.6.8 and 6.1.1.4'
N N 0.0061 0.0033 'International Tables Vol C Tables 4.2.6.8 and 6.1.1.4'
P P 0.1023 0.0942 'International Tables Vol C Tables 4.2.6.8 and 6.1.1.4'
S S 0.1246 0.1234 'International Tables Vol C Tables 4.2.6.8 and 6.1.1.4'
Te Te -0.5308 1.6751 'International Tables Vol C Tables 4.2.6.8 and 6.1.1.4'

loop_
_geom_angle_atom_site_label_1
_geom_angle_atom_site_label_2
_geom_angle_atom_site_label_3
_geom_angle
_geom_angle_site_symmetry_1
_geom_angle_site_symmetry_3
_geom_angle_publ_flag
P1 Te1 S1 88.42(3) . . ?
P1 Te1 Te2 84.85(3) . . ?
S1 Te1 Te2 173.07(2) . . ?
P2 Te2 Te1 89.91(3) . . ?
N1 P1 C10 108.52(18) . . ?
N1 P1 C20 111.49(19) . . ?
C10 P1 C20 106.2(2) . . ?
N1 P1 Te1 112.82(13) . . ?
C10 P1 Te1 109.21(13) . . ?
C20 P1 Te1 108.35(15) . . ?
N1 P2 C30 109.70(19) . . ?
N1 P2 C40 111.2(2) . . ?
C30 P2 C40 105.60(19) . . ?
N1 P2 Te2 110.76(12) . . ?
C30 P2 Te2 108.90(15) . . ?
C40 P2 Te2 110.54(15) . . ?
P1 N1 P2 131.1(2) . . ?
C12 C10 C11 109.5(4) . . ?
C12 C10 P1 112.6(3) . . ?
C11 C10 P1 110.1(3) . . ?
C21 C20 C22 109.5(4) . . ?
C21 C20 P1 112.5(3) . . ?
C22 C20 P1 112.1(3) . . ?
C31 C30 C32 110.4(4) . . ?
C31 C30 P2 113.3(3) . . ?
C32 C30 P2 111.9(3) . . ?
C42 C40 C41 111.1(4) . . ?
C42 C40 P2 110.6(3) . . ?
C41 C40 P2 111.7(3) . . ?
P3 S1 Te1 93.21(5) . . ?
N2 P3 C50 114.23(19) . . ?
N2 P3 C60 112.5(2) . . ?
C50 P3 C60 106.7(2) . . ?
N2 P3 S1 110.69(13) . . ?
C50 P3 S1 106.50(16) . . ?
C60 P3 S1 105.66(15) . . ?
N2 P4 C80 105.07(19) . . ?
N2 P4 C70 103.31(18) . . ?
C80 P4 C70 106.7(2) . . ?
N2 P4 S2 117.65(14) . . ?
C80 P4 S2 110.67(15) . . ?
C70 P4 S2 112.57(15) . . ?
P3 N2 P4 139.1(2) . . ?
C52 C50 C51 111.2(4) . . ?
C52 C50 P3 110.2(3) . . ?
C51 C50 P3 112.4(3) . . ?
C62 C60 C61 111.4(4) . . ?
C62 C60 P3 112.8(3) . . ?
C61 C60 P3 109.2(3) . . ?
C72 C70 C71 110.5(4) . . ?
C72 C70 P4 113.5(3) . . ?
C71 C70 P4 109.8(3) . . ?
C82 C80 C81 111.6(4) . . ?
C82 C80 P4 112.8(3) . . ?
C81 C80 P4 115.4(3) . . ?

loop_
_geom_bond_atom_site_label_1
_geom_bond_atom_site_label_2
_geom_bond_distance
_geom_bond_site_symmetry_2
_geom_bond_publ_flag
Te1 P1 2.5034(11) . ?
Te1 S1 2.7864(13) . ?
Te1 Te2 2.9396(7) . ?
Te2 P2 2.4389(11) . ?
P1 N1 1.595(3) . ?
P1 C10 1.828(4) . ?
P1 C20 1.838(4) . ?
P2 N1 1.602(3) . ?
P2 C30 1.819(4) . ?
P2 C40 1.820(4) . ?
C10 C12 1.529(6) . ?
C10 C11 1.539(6) . ?
C20 C21 1.503(7) . ?
C20 C22 1.533(6) . ?
C30 C31 1.518(6) . ?
C30 C32 1.530(6) . ?
C40 C42 1.527(6) . ?
C40 C41 1.530(6) . ?
S1 P3 2.0398(15) . ?
S2 P4 1.9738(16) . ?
P3 N2 1.585(3) . ?
P3 C50 1.824(5) . ?
P3 C60 1.833(4) . ?
P4 N2 1.608(3) . ?
P4 C80 1.839(5) . ?
P4 C70 1.839(4) . ?
C50 C52 1.531(6) . ?
C50 C51 1.536(6) . ?
C60 C62 1.529(6) . ?
C60 C61 1.548(7) . ?
C70 C72 1.521(6) . ?
C70 C71 1.528(6) . ?
C80 C82 1.533(6) . ?
C80 C81 1.538(6) . ?
